data_7059797
loop_
_publ_author_name
'Sviripa, Vitaliy M.'
'Fiandalo, Michael V.'
'Begley, Kristin L.'
'Wyrebek, Przemyslaw'
'Kril, Liliia M.'
'Balia, Andrii G.'
'Parkin, Sean R.'
'Subramanian, Vivekanandan'
'Chen, Xi'
'Williams, Alexander H.'
'Zhan, Chang-Guo'
'Liu, Chunming'
'Mohler, James L.'
'Watt, David S.'

_publ_section_title
;
 Pictet--Spengler condensations using 4-(2-aminoethyl)coumarins
;
_journal_issue 31
_journal_name_full 'New Journal of Chemistry'
_journal_page_first 13415
_journal_page_last 13429
_journal_paper_doi 10.1039/D0NJ02664F
_journal_volume 44
_journal_year 2020
_chemical_absolute_configuration syn
_chemical_formula_moiety 'C37 H48 N2 O2'
_chemical_formula_sum 'C37 H48 N2 O2'
_chemical_formula_weight 552.77
_space_group_crystal_system monoclinic
_space_group_IT_number 4
_space_group_name_Hall 'P 2yb'
_space_group_name_H-M_alt 'P 1 21 1'
_atom_sites_solution_hydrogens mixed
_atom_sites_solution_primary direct
_atom_sites_solution_secondary difmap
_audit_creation_method SHELXL-2018/3
_audit_update_record
;
2019-01-02 deposited with the CCDC.	2020-07-20 downloaded from the CCDC.
;
_cell_angle_alpha 90
_cell_angle_beta 105.801(2)
_cell_angle_gamma 90
_cell_formula_units_Z 2
_cell_length_a 10.3920(6)
_cell_length_b 10.2078(6)
_cell_length_c 14.5078(9)
_cell_measurement_reflns_used 5113
_cell_measurement_temperature 90.0(2)
_cell_measurement_theta_max 27.46
_cell_measurement_theta_min 2.47
_cell_volume 1480.83(15)
_computing_cell_refinement '<i>APEX3</i> (Bruker-AXS, 2016)'
_computing_data_collection '<i>APEX3</i> (Bruker-AXS, 2016)'
_computing_data_reduction '<i>APEX3</i> (Bruker-AXS, 2016)'
_computing_molecular_graphics '<i>XP in SHELXTL</i> (Sheldrick, 2008)'
_computing_publication_material '<i>SHELX</i> (Sheldrick, 2008) and <i>CIFFIX</i> (Parkin, 2013)'
_computing_structure_refinement '<i>SHELXL-2018/3</i> (Sheldrick, 2015b)'
_computing_structure_solution '<i>SHELXT</i> (Sheldrick, 2015a)'
_diffrn_ambient_temperature 90.0(2)
_diffrn_detector_area_resol_mean 5.6
_diffrn_measured_fraction_theta_full 0.999
_diffrn_measured_fraction_theta_max 0.996
_diffrn_measurement_device_type 'Bruker D8 Venture dual source'
_diffrn_measurement_method '\f and \w scans'
_diffrn_radiation_type MoK\a
_diffrn_radiation_wavelength 0.71073
_diffrn_reflns_av_R_equivalents 0.0679
_diffrn_reflns_av_unetI/netI 0.0499
_diffrn_reflns_Laue_measured_fraction_full 0.999
_diffrn_reflns_Laue_measured_fraction_max 0.996
_diffrn_reflns_limit_h_max 13
_diffrn_reflns_limit_h_min -13
_diffrn_reflns_limit_k_max 13
_diffrn_reflns_limit_k_min -13
_diffrn_reflns_limit_l_max 18
_diffrn_reflns_limit_l_min -18
_diffrn_reflns_number 38404
_diffrn_reflns_point_group_measured_fraction_full 0.999
_diffrn_reflns_point_group_measured_fraction_max 0.996
_diffrn_reflns_theta_full 25.242
_diffrn_reflns_theta_max 27.527
_diffrn_reflns_theta_min 2.810
_diffrn_source microsource
_exptl_absorpt_coefficient_mu 0.076
_exptl_absorpt_correction_T_max 0.959
_exptl_absorpt_correction_T_min 0.816
_exptl_absorpt_correction_type multi-scan
_exptl_absorpt_process_details '<i>SADABS</i> (Krause et al., 2015)'
_exptl_crystal_colour colourless
_exptl_crystal_density_diffrn 1.240
_exptl_crystal_description 'roughly triangular plate'
_exptl_crystal_F_000 600
_exptl_crystal_size_max 0.240
_exptl_crystal_size_mid 0.220
_exptl_crystal_size_min 0.020
_refine_diff_density_max 0.216
_refine_diff_density_min -0.186
_refine_diff_density_rms 0.046
_refine_ls_abs_structure_details
; 
Flack 'x' determined using 2053 quotients [(I+)-(I-)]/[(I+)+(I-)] 
[Parsons, Flack and Wagner (2013)]. 
;
_refine_ls_abs_structure_Flack -0.4(7)
_refine_ls_extinction_coef 0.008(2)
_refine_ls_extinction_expression Fc^*^=kFc[1+0.001xFc^2^\l^3^/sin(2\q)]^-1/4^
_refine_ls_extinction_method 'SHELXL-2018/3 (Sheldrick 2018)'
_refine_ls_goodness_of_fit_ref 1.033
_refine_ls_hydrogen_treatment mixed
_refine_ls_matrix_type full
_refine_ls_number_parameters 391
_refine_ls_number_reflns 6776
_refine_ls_number_restraints 65
_refine_ls_restrained_S_all 1.042
_refine_ls_R_factor_all 0.0699
_refine_ls_R_factor_gt 0.0470
_refine_ls_shift/su_max 0.048
_refine_ls_shift/su_mean 0.001
_refine_ls_structure_factor_coef Fsqd
_refine_ls_weighting_details 'w=1/[\s^2^(Fo^2^)+(0.0532P)^2^+0.2810P] where P=(Fo^2^+2Fc^2^)/3'
_refine_ls_weighting_scheme calc
_refine_ls_wR_factor_gt 0.1063
_refine_ls_wR_factor_ref 0.1189
_reflns_Friedel_coverage 0.893
_reflns_Friedel_fraction_full 0.999
_reflns_Friedel_fraction_max 0.995
_reflns_number_gt 5260
_reflns_number_total 6776
_reflns_threshold_expression 'I > 2\s(I)'
_cod_data_source_file d0nj02664f2.cif
_cod_data_source_block m18253
_cod_depositor_comments
;Adding full bibliography for 7059797.cif.

 Adding full bibliography for 7059797.cif.
;
_cod_original_sg_symbol_H-M 'P 21'
_cod_database_code 7059797
_shelx_shelxl_version_number 2018/3
_shelx_space_group_comment
; 
The symmetry employed for this shelxl refinement is uniquely defined 
by the following loop, which should always be used as a source of 
symmetry information in preference to the above space-group names. 
They are only intended as comments. 
;
_shelx_estimated_absorpt_t_min 0.982
_shelx_estimated_absorpt_t_max 0.998
_exptl_absorpt_special_details
; 
In addition to absorption, multi-scan techniques also correct other slowly 
varying changes in scale factor over reciprocal space, such as those caused 
by X-ray beam inhomogeneity, goniometer imperfection, crystal decomposition, 
crystal longer than the X-ray beam cross section, absorption by the crystal 
mount etc.  These account, by and large, for much of the difference between 
estimated values of Tmin and Tmax and the _exptl_absorpt_correction_ values. 
;

loop_
_space_group_symop_operation_xyz
'x, y, z'
'-x, y+1/2, -z'

loop_
_atom_site_label
_atom_site_type_symbol
_atom_site_fract_x
_atom_site_fract_y
_atom_site_fract_z
_atom_site_U_iso_or_equiv
_atom_site_adp_type
_atom_site_occupancy
_atom_site_site_symmetry_order
_atom_site_calc_flag
_atom_site_refinement_flags_posn
_atom_site_refinement_flags_adp
_atom_site_refinement_flags_occupancy
_atom_site_disorder_assembly
_atom_site_disorder_group
O1 O 0.72157(18) 0.50526(18) 0.58592(15) 0.0277(4) Uani 1 1 d . . . . .
O2 O 0.51318(19) 0.5641(2) 0.52511(16) 0.0348(5) Uani 1 1 d . . . . .
N2 N 1.1855(2) 0.4327(2) 0.72755(19) 0.0328(6) Uani 1 1 d . . . . .
C1 C 0.2162(3) 0.3792(3) 0.3161(3) 0.0443(9) Uani 1 1 d . . . . .
H1A H 0.211346 0.319071 0.261735 0.053 Uiso 1 1 calc R U . . .
H1B H 0.145292 0.353661 0.346335 0.053 Uiso 1 1 calc R U . . .
C2 C 0.3536(3) 0.3641(3) 0.3898(3) 0.0462(10) Uani 1 1 d . . . . .
H2A H 0.354797 0.417406 0.446995 0.055 Uiso 1 1 calc R U . A 1
H2B H 0.366117 0.271327 0.410104 0.055 Uiso 1 1 calc DR U . A 1
C3 C 0.4701(3) 0.4061(3) 0.3508(2) 0.0359(8) Uani 0.506(4) 1 d D . P B 1
N1 N 0.4945(5) 0.3354(5) 0.2627(4) 0.0250(8) Uani 0.506(4) 1 d D . P B 1
H1 H 0.525(4) 0.3812(13) 0.220(2) 0.030 Uiso 0.506(4) 1 d D U P B 1
C21 C 0.5748(6) 0.2186(6) 0.2909(5) 0.0287(11) Uani 0.506(4) 1 d D . P B 1
H21A H 0.578303 0.168570 0.233197 0.034 Uiso 0.506(4) 1 calc R U P B 1
H21B H 0.533789 0.162123 0.330625 0.034 Uiso 0.506(4) 1 calc R U P B 1
C22 C 0.7144(3) 0.2563(3) 0.3471(2) 0.0278(6) Uani 0.506(4) 1 d D . P B 1
H22A H 0.761091 0.296995 0.303275 0.033 Uiso 0.506(4) 1 calc R U P B 1
H22B H 0.764305 0.176295 0.374271 0.033 Uiso 0.506(4) 1 calc R U P B 1
C3' C 0.4701(3) 0.4061(3) 0.3508(2) 0.0359(8) Uani 0.494(4) 1 d D . P B 2
N1' N 0.4640(5) 0.2836(5) 0.2958(4) 0.0250(8) Uani 0.494(4) 1 d D . P B 2
H1' H 0.453(4) 0.2020(13) 0.316(3) 0.030 Uiso 0.494(4) 1 d D U P B 2
C21' C 0.5855(6) 0.2754(7) 0.2627(5) 0.0287(11) Uani 0.494(4) 1 d D . P B 2
H21C H 0.594297 0.356668 0.227636 0.034 Uiso 0.494(4) 1 calc R U P B 2
H21D H 0.576732 0.201122 0.217522 0.034 Uiso 0.494(4) 1 calc R U P B 2
C22' C 0.7144(3) 0.2563(3) 0.3471(2) 0.0278(6) Uani 0.494(4) 1 d D . P B 2
H22C H 0.717929 0.165243 0.371144 0.033 Uiso 0.494(4) 1 calc R U P B 2
H22D H 0.794433 0.271333 0.323954 0.033 Uiso 0.494(4) 1 calc R U P B 2
C4 C 0.4410(3) 0.5408(3) 0.3022(2) 0.0341(7) Uani 1 1 d . . . . .
H4A H 0.448408 0.608628 0.352124 0.041 Uiso 1 1 calc R U . B 1
H4B H 0.509763 0.559652 0.268331 0.041 Uiso 1 1 calc DR U . B 1
C5 C 0.3023(3) 0.5504(3) 0.2305(2) 0.0327(7) Uani 1 1 d . . . . .
H5 H 0.298176 0.481197 0.180943 0.039 Uiso 1 1 calc R U . . .
C6 C 0.2827(3) 0.6818(4) 0.1784(3) 0.050(1) Uani 1 1 d . . . . .
H6A H 0.356620 0.696506 0.148593 0.060 Uiso 1 1 calc R U . . .
H6B H 0.284728 0.753251 0.224890 0.060 Uiso 1 1 calc R U . . .
C7 C 0.1492(3) 0.6843(4) 0.1011(3) 0.0449(9) Uani 1 1 d . . . . .
H7A H 0.136376 0.770999 0.069309 0.054 Uiso 1 1 calc R U . . .
H7B H 0.149470 0.617011 0.051973 0.054 Uiso 1 1 calc R U . . .
C8 C 0.0351(3) 0.6576(3) 0.1456(2) 0.0269(6) Uani 1 1 d . . . . .
H8 H 0.037264 0.728554 0.193460 0.032 Uiso 1 1 calc R U . . .
C9 C 0.0543(3) 0.5271(3) 0.2006(2) 0.0283(6) Uani 1 1 d . . . . .
H9 H 0.054898 0.456364 0.152989 0.034 Uiso 1 1 calc R U . . .
C10 C 0.1904(3) 0.5199(3) 0.2781(2) 0.0256(6) Uani 1 1 d . . . . .
C11 C -0.0680(3) 0.5036(4) 0.2374(3) 0.0426(9) Uani 1 1 d . . . . .
H11A H -0.079474 0.578792 0.277587 0.051 Uiso 1 1 calc R U . . .
H11B H -0.053416 0.424168 0.278077 0.051 Uiso 1 1 calc R U . . .
C12 C -0.1956(3) 0.4864(4) 0.1552(3) 0.0484(10) Uani 1 1 d . . . . .
H12A H -0.196613 0.397741 0.127402 0.058 Uiso 1 1 calc R U . . .
H12B H -0.274743 0.494617 0.180351 0.058 Uiso 1 1 calc R U . . .
C13 C -0.2034(3) 0.5862(3) 0.0793(2) 0.0328(7) Uani 1 1 d . . . . .
C14 C -0.1011(3) 0.6620(3) 0.0747(2) 0.0285(6) Uani 1 1 d . . . . .
C15 C -0.1379(3) 0.7515(3) -0.0116(2) 0.0346(7) Uani 1 1 d . . . . .
H15A H -0.098993 0.720169 -0.062743 0.041 Uiso 1 1 calc R U . . .
H15B H -0.107579 0.842360 0.005890 0.041 Uiso 1 1 calc R U . . .
C16 C -0.2914(3) 0.7428(3) -0.0429(2) 0.0390(8) Uani 1 1 d . . . . .
H16A H -0.325378 0.746446 -0.113598 0.047 Uiso 1 1 calc R U . . .
H16B H -0.331384 0.815763 -0.015207 0.047 Uiso 1 1 calc R U . . .
C17 C -0.3259(3) 0.6092(3) -0.0046(2) 0.0355(7) Uani 1 1 d . . . . .
C18' C -0.4562(3) 0.6169(4) 0.0236(3) 0.0494(9) Uani 1 1 d . . . . .
H18A H -0.527961 0.646514 -0.031434 0.074 Uiso 1 1 calc R U . . .
H18B H -0.446252 0.678985 0.076560 0.074 Uiso 1 1 calc R U . . .
H18C H -0.478365 0.530106 0.043745 0.074 Uiso 1 1 calc R U . . .
C19 C 0.1898(3) 0.6114(3) 0.3607(2) 0.0354(7) Uani 1 1 d . . . . .
H19A H 0.167756 0.700407 0.336138 0.053 Uiso 1 1 calc R U . . .
H19B H 0.278338 0.611225 0.406914 0.053 Uiso 1 1 calc R U . . .
H19C H 0.122852 0.581503 0.392269 0.053 Uiso 1 1 calc R U . . .
C20 C -0.3348(4) 0.5022(4) -0.0804(3) 0.0553(10) Uani 1 1 d . . . . .
H20A H -0.406502 0.523735 -0.137870 0.083 Uiso 1 1 calc R U . . .
H20B H -0.353876 0.417794 -0.054832 0.083 Uiso 1 1 calc R U . . .
H20C H -0.249537 0.496872 -0.096935 0.083 Uiso 1 1 calc R U . . .
C23 C 0.7149(3) 0.3507(3) 0.4273(2) 0.0236(6) Uani 1 1 d . . . . .
C24 C 0.6019(3) 0.4144(3) 0.4309(2) 0.0264(6) Uani 1 1 d . . . . .
C25 C 0.6046(3) 0.4987(3) 0.5125(2) 0.0263(6) Uani 1 1 d . . . . .
C26 C 0.8381(3) 0.4463(3) 0.5802(2) 0.0248(6) Uani 1 1 d . . . . .
C27 C 0.8385(3) 0.3688(3) 0.5013(2) 0.0237(6) Uani 1 1 d . . . . .
C28 C 0.9609(3) 0.3101(3) 0.5017(2) 0.0265(6) Uani 1 1 d . . . . .
H28 H 0.965140 0.256505 0.449112 0.032 Uiso 1 1 calc R U . . .
C29 C 1.0749(3) 0.3275(3) 0.5758(2) 0.0297(7) Uani 1 1 d . . . . .
C30 C 1.2033(3) 0.2591(3) 0.5745(3) 0.0384(8) Uani 1 1 d . . . . .
H30A H 1.208788 0.251530 0.507604 0.046 Uiso 1 1 calc R U . . .
H30B H 1.203982 0.169590 0.600858 0.046 Uiso 1 1 calc R U . . .
C31 C 1.3235(3) 0.3351(3) 0.6336(3) 0.0417(8) Uani 1 1 d . . . . .
H31A H 1.406712 0.285228 0.638061 0.050 Uiso 1 1 calc R U . . .
H31B H 1.330218 0.420516 0.602846 0.050 Uiso 1 1 calc R U . . .
C32 C 1.3055(3) 0.3564(3) 0.7326(3) 0.0415(8) Uani 1 1 d . . . . .
H32A H 1.298790 0.270552 0.762698 0.050 Uiso 1 1 calc R U . . .
H32B H 1.384397 0.402948 0.772964 0.050 Uiso 1 1 calc R U . . .
C33 C 1.0700(3) 0.4082(3) 0.6549(2) 0.0271(6) Uani 1 1 d . . . . .
C34 C 0.9488(3) 0.4656(3) 0.6578(2) 0.0261(6) Uani 1 1 d . . . . .
C35 C 0.9367(3) 0.5419(3) 0.7437(2) 0.0332(7) Uani 0.914(6) 1 d D . P C 1
H35A H 0.898453 0.484848 0.784708 0.040 Uiso 0.914(6) 1 calc R U P C 1
H35B H 0.874788 0.616438 0.722216 0.040 Uiso 0.914(6) 1 calc R U P C 1
C36 C 1.0704(3) 0.5929(4) 0.8012(3) 0.0365(9) Uani 0.914(6) 1 d D . P C 1
H36A H 1.097279 0.667491 0.766925 0.044 Uiso 0.914(6) 1 calc R U P C 1
H36B H 1.062834 0.625203 0.863844 0.044 Uiso 0.914(6) 1 calc R U P C 1
C37 C 1.1751(3) 0.4890(4) 0.8171(2) 0.0396(8) Uani 0.914(6) 1 d D . P C 1
H37A H 1.262484 0.526905 0.851919 0.047 Uiso 0.914(6) 1 calc R U P C 1
H37B H 1.153136 0.418921 0.857560 0.047 Uiso 0.914(6) 1 calc R U P C 1
C35' C 0.9367(3) 0.5419(3) 0.7437(2) 0.0332(7) Uani 0.086(6) 1 d D . P C 2
H35C H 0.940292 0.636643 0.729952 0.040 Uiso 0.086(6) 1 calc R U P C 2
H35D H 0.848313 0.523584 0.754403 0.040 Uiso 0.086(6) 1 calc R U P C 2
C36' C 1.040(2) 0.512(4) 0.8301(19) 0.0365(9) Uani 0.086(6) 1 d D . P C 2
H36C H 1.012301 0.432714 0.859447 0.044 Uiso 0.086(6) 1 calc R U P C 2
H36D H 1.045224 0.585122 0.875775 0.044 Uiso 0.086(6) 1 calc R U P C 2
C37' C 1.1751(3) 0.4890(4) 0.8171(2) 0.0396(8) Uani 0.086(6) 1 d D . P C 2
H37C H 1.222654 0.574013 0.825709 0.047 Uiso 0.086(6) 1 calc R U P C 2
H37D H 1.224128 0.430880 0.869632 0.047 Uiso 0.086(6) 1 calc R U P C 2

loop_
_atom_site_aniso_label
_atom_site_aniso_U_11
_atom_site_aniso_U_22
_atom_site_aniso_U_33
_atom_site_aniso_U_23
_atom_site_aniso_U_13
_atom_site_aniso_U_12
O1 0.0249(10) 0.0238(10) 0.0328(11) -0.0056(9) 0.0054(8) 0.0027(8)
O2 0.0274(10) 0.0278(11) 0.0484(14) -0.0086(10) 0.009(1) 0.0027(9)
N2 0.0286(13) 0.0272(13) 0.0367(15) 0.0011(11) -0.0010(11) 0.0002(10)
C1 0.0302(16) 0.0198(14) 0.069(3) 0.0118(15) -0.0104(16) -0.0037(12)
C2 0.0291(16) 0.0219(15) 0.073(3) 0.0146(16) -0.0107(16) -0.0048(13)
C3 0.0306(15) 0.0270(15) 0.0420(19) -0.0124(14) -0.0040(13) 0.0102(12)
N1 0.0273(19) 0.019(2) 0.028(2) -0.0036(15) 0.0061(15) -0.0018(15)
C21 0.0272(19) 0.023(3) 0.034(3) -0.008(2) 0.0052(19) 0.000(2)
C22 0.0227(13) 0.0284(14) 0.0321(16) -0.0052(13) 0.0073(11) 0.0019(11)
C3' 0.0306(15) 0.0270(15) 0.0420(19) -0.0124(14) -0.0040(13) 0.0102(12)
N1' 0.0273(19) 0.019(2) 0.028(2) -0.0036(15) 0.0061(15) -0.0018(15)
C21' 0.0272(19) 0.023(3) 0.034(3) -0.008(2) 0.0052(19) 0.000(2)
C22' 0.0227(13) 0.0284(14) 0.0321(16) -0.0052(13) 0.0073(11) 0.0019(11)
C4 0.0233(14) 0.0450(18) 0.0345(17) 0.0028(14) 0.0089(12) 0.0026(13)
C5 0.0249(14) 0.0406(17) 0.0312(17) -0.0001(14) 0.0055(12) 0.0060(13)
C6 0.0257(16) 0.073(3) 0.049(2) 0.029(2) 0.0070(15) -0.0034(17)
C7 0.0293(17) 0.062(2) 0.042(2) 0.0217(18) 0.0068(15) 0.0025(16)
C8 0.0254(14) 0.0214(14) 0.0318(17) 0.0019(12) 0.0043(12) 0.0020(11)
C9 0.0261(14) 0.0197(13) 0.0353(17) 0.0003(12) 0.0020(12) 0.0009(11)
C10 0.0230(13) 0.0178(13) 0.0337(16) -0.0002(11) 0.0038(12) 0.0015(10)
C11 0.0249(15) 0.0452(19) 0.052(2) 0.0236(17) 0.0010(14) -0.0028(14)
C12 0.0279(16) 0.0409(19) 0.067(3) 0.0245(18) -0.0028(16) -0.0045(14)
C13 0.0279(14) 0.0257(15) 0.0392(18) -0.0009(13) -0.0003(13) 0.0025(12)
C14 0.0304(15) 0.0238(14) 0.0297(17) 0.0012(12) 0.0055(12) 0.0054(12)
C15 0.0344(16) 0.0333(16) 0.0338(18) 0.0029(14) 0.0055(13) 0.0043(13)
C16 0.0372(17) 0.0321(16) 0.042(2) 0.0001(15) 0.0016(14) 0.0038(14)
C17 0.0296(15) 0.0316(16) 0.0392(18) -0.0035(14) -0.0010(13) 0.0027(12)
C18' 0.0296(17) 0.056(2) 0.055(2) 0.0045(19) -0.0005(16) 0.0033(16)
C19 0.0314(16) 0.0381(17) 0.0353(18) -0.0015(14) 0.0065(13) 0.0113(13)
C20 0.048(2) 0.0392(19) 0.064(3) -0.0139(19) -0.0088(18) 0.0061(17)
C23 0.0278(13) 0.0161(12) 0.0269(15) 0.0020(11) 0.0072(11) -0.0009(10)
C24 0.0261(14) 0.0158(12) 0.0336(17) -0.0035(11) 0.0020(12) 0.0009(10)
C25 0.0223(13) 0.0199(13) 0.0346(17) -0.0020(12) 0.0044(12) 0.0002(11)
C26 0.0245(13) 0.0168(12) 0.0327(16) 0.0053(11) 0.0068(11) 0.0038(11)
C27 0.0234(13) 0.0179(12) 0.0290(16) 0.0021(11) 0.0059(11) 0.0014(10)
C28 0.0248(14) 0.0216(14) 0.0327(16) 0.0008(12) 0.0072(12) 0.0005(11)
C29 0.0263(14) 0.0212(14) 0.0394(18) 0.0014(13) 0.0055(13) 0.0008(11)
C30 0.0269(15) 0.0281(15) 0.056(2) -0.0054(15) 0.0038(14) 0.0039(12)
C31 0.0233(15) 0.0358(17) 0.061(2) -0.0050(16) 0.0029(15) 0.0052(13)
C32 0.0290(16) 0.0352(17) 0.051(2) 0.0007(16) -0.0057(15) 0.0029(13)
C33 0.0245(13) 0.0206(13) 0.0325(16) 0.0044(12) 0.0016(12) -0.0020(11)
C34 0.0296(14) 0.0182(13) 0.0289(16) 0.0018(11) 0.0052(12) -0.0022(11)
C35 0.0356(16) 0.0288(15) 0.0322(17) -0.0020(13) 0.0041(13) -0.0005(13)
C36 0.0415(19) 0.037(2) 0.0304(19) -0.0071(15) 0.0085(15) -0.0116(15)
C37 0.0331(16) 0.050(2) 0.0312(18) 0.0003(15) 0.0012(13) -0.0088(15)
C35' 0.0356(16) 0.0288(15) 0.0322(17) -0.0020(13) 0.0041(13) -0.0005(13)
C36' 0.0415(19) 0.037(2) 0.0304(19) -0.0071(15) 0.0085(15) -0.0116(15)
C37' 0.0331(16) 0.050(2) 0.0312(18) 0.0003(15) 0.0012(13) -0.0088(15)

loop_
_atom_type_symbol
_atom_type_description
_atom_type_scat_dispersion_real
_atom_type_scat_dispersion_imag
_atom_type_scat_source
C C 0.0033 0.0016 'International Tables Vol C Tables 4.2.6.8 and 6.1.1.4'
H H 0.0000 0.0000 'International Tables Vol C Tables 4.2.6.8 and 6.1.1.4'
N N 0.0061 0.0033 'International Tables Vol C Tables 4.2.6.8 and 6.1.1.4'
O O 0.0106 0.0060 'International Tables Vol C Tables 4.2.6.8 and 6.1.1.4'

loop_
_geom_angle_atom_site_label_1
_geom_angle_atom_site_label_2
_geom_angle_atom_site_label_3
_geom_angle
_geom_angle_site_symmetry_1
_geom_angle_site_symmetry_3
_geom_angle_publ_flag
C26 O1 C25 122.4(2) . . ?
C33 N2 C37' 119.5(2) . . ?
C33 N2 C37 119.5(2) . . ?
C33 N2 C32 119.6(3) . . ?
C37' N2 C32 116.0(3) . . ?
C37 N2 C32 116.0(3) . . ?
C10 C1 C2 112.4(2) . . ?
C10 C1 H1A 109.1 . . ?
C2 C1 H1A 109.1 . . ?
C10 C1 H1B 109.1 . . ?
C2 C1 H1B 109.1 . . ?
H1A C1 H1B 107.9 . . ?
C3' C2 C1 113.1(3) . . ?
C3 C2 C1 113.1(3) . . ?
C3 C2 H2A 109.0 . . ?
C1 C2 H2A 109.0 . . ?
C3 C2 H2B 109.0 . . ?
C1 C2 H2B 109.0 . . ?
H2A C2 H2B 107.8 . . ?
C2 C3 C4 110.1(2) . . ?
C2 C3 C24 111.6(3) . . ?
C4 C3 C24 108.7(2) . . ?
C2 C3 N1 119.9(3) . . ?
C4 C3 N1 95.4(3) . . ?
C24 C3 N1 109.7(3) . . ?
C21 N1 C3 111.2(4) . . ?
C21 N1 H1 110(2) . . ?
C3 N1 H1 119.6(11) . . ?
N1 C21 C22 109.8(4) . . ?
N1 C21 H21A 109.7 . . ?
C22 C21 H21A 109.7 . . ?
N1 C21 H21B 109.7 . . ?
C22 C21 H21B 109.7 . . ?
H21A C21 H21B 108.2 . . ?
C21 C22 C23 112.4(3) . . ?
C21 C22 H22A 109.1 . . ?
C23 C22 H22A 109.1 . . ?
C21 C22 H22B 109.1 . . ?
C23 C22 H22B 109.1 . . ?
H22A C22 H22B 107.9 . . ?
N1' C3' C2 92.3(3) . . ?
N1' C3' C4 122.4(3) . . ?
C2 C3' C4 110.1(2) . . ?
N1' C3' C24 110.7(3) . . ?
C2 C3' C24 111.6(3) . . ?
C4 C3' C24 108.7(2) . . ?
C21' N1' C3' 108.1(4) . . ?
C21' N1' H1' 104.8(17) . . ?
C3' N1' H1' 126.4(16) . . ?
N1' C21' C22' 112.4(5) . . ?
N1' C21' H21C 109.1 . . ?
C22' C21' H21C 109.1 . . ?
N1' C21' H21D 109.1 . . ?
C22' C21' H21D 109.1 . . ?
H21C C21' H21D 107.9 . . ?
C23 C22' C21' 110.3(3) . . ?
C23 C22' H22C 109.6 . . ?
C21' C22' H22C 109.6 . . ?
C23 C22' H22D 109.6 . . ?
C21' C22' H22D 109.6 . . ?
H22C C22' H22D 108.1 . . ?
C5 C4 C3 113.5(3) . . ?
C5 C4 C3' 113.5(3) . . ?
C5 C4 H4A 108.9 . . ?
C3 C4 H4A 108.9 . . ?
C5 C4 H4B 108.9 . . ?
C3 C4 H4B 108.9 . . ?
H4A C4 H4B 107.7 . . ?
C6 C5 C4 111.5(3) . . ?
C6 C5 C10 112.6(2) . . ?
C4 C5 C10 111.6(2) . . ?
C6 C5 H5 106.9 . . ?
C4 C5 H5 106.9 . . ?
C10 C5 H5 106.9 . . ?
C5 C6 C7 110.5(3) . . ?
C5 C6 H6A 109.6 . . ?
C7 C6 H6A 109.6 . . ?
C5 C6 H6B 109.6 . . ?
C7 C6 H6B 109.6 . . ?
H6A C6 H6B 108.1 . . ?
C8 C7 C6 110.0(3) . . ?
C8 C7 H7A 109.7 . . ?
C6 C7 H7A 109.7 . . ?
C8 C7 H7B 109.7 . . ?
C6 C7 H7B 109.7 . . ?
H7A C7 H7B 108.2 . . ?
C14 C8 C7 113.7(2) . . ?
C14 C8 C9 110.2(2) . . ?
C7 C8 C9 111.7(2) . . ?
C14 C8 H8 107.0 . . ?
C7 C8 H8 107.0 . . ?
C9 C8 H8 107.0 . . ?
C11 C9 C8 108.3(2) . . ?
C11 C9 C10 114.9(3) . . ?
C8 C9 C10 112.4(2) . . ?
C11 C9 H9 106.9 . . ?
C8 C9 H9 106.9 . . ?
C10 C9 H9 106.9 . . ?
C19 C10 C1 109.2(3) . . ?
C19 C10 C5 113.3(2) . . ?
C1 C10 C5 105.7(2) . . ?
C19 C10 C9 110.1(2) . . ?
C1 C10 C9 109.9(2) . . ?
C5 C10 C9 108.5(2) . . ?
C9 C11 C12 111.8(3) . . ?
C9 C11 H11A 109.3 . . ?
C12 C11 H11A 109.3 . . ?
C9 C11 H11B 109.3 . . ?
C12 C11 H11B 109.3 . . ?
H11A C11 H11B 107.9 . . ?
C13 C12 C11 111.1(3) . . ?
C13 C12 H12A 109.4 . . ?
C11 C12 H12A 109.4 . . ?
C13 C12 H12B 109.4 . . ?
C11 C12 H12B 109.4 . . ?
H12A C12 H12B 108.0 . . ?
C14 C13 C12 123.5(3) . . ?
C14 C13 C17 112.1(3) . . ?
C12 C13 C17 124.3(3) . . ?
C13 C14 C8 124.3(3) . . ?
C13 C14 C15 111.5(3) . . ?
C8 C14 C15 124.2(3) . . ?
C14 C15 C16 102.6(2) . . ?
C14 C15 H15A 111.3 . . ?
C16 C15 H15A 111.3 . . ?
C14 C15 H15B 111.3 . . ?
C16 C15 H15B 111.3 . . ?
H15A C15 H15B 109.2 . . ?
C15 C16 C17 105.5(2) . . ?
C15 C16 H16A 110.6 . . ?
C17 C16 H16A 110.6 . . ?
C15 C16 H16B 110.6 . . ?
C17 C16 H16B 110.6 . . ?
H16A C16 H16B 108.8 . . ?
C18' C17 C13 114.0(3) . . ?
C18' C17 C20 110.2(3) . . ?
C13 C17 C20 109.7(3) . . ?
C18' C17 C16 111.2(3) . . ?
C13 C17 C16 101.4(2) . . ?
C20 C17 C16 110.1(3) . . ?
C17 C18' H18A 109.5 . . ?
C17 C18' H18B 109.5 . . ?
H18A C18' H18B 109.5 . . ?
C17 C18' H18C 109.5 . . ?
H18A C18' H18C 109.5 . . ?
H18B C18' H18C 109.5 . . ?
C10 C19 H19A 109.5 . . ?
C10 C19 H19B 109.5 . . ?
H19A C19 H19B 109.5 . . ?
C10 C19 H19C 109.5 . . ?
H19A C19 H19C 109.5 . . ?
H19B C19 H19C 109.5 . . ?
C17 C20 H20A 109.5 . . ?
C17 C20 H20B 109.5 . . ?
H20A C20 H20B 109.5 . . ?
C17 C20 H20C 109.5 . . ?
H20A C20 H20C 109.5 . . ?
H20B C20 H20C 109.5 . . ?
C24 C23 C27 121.0(3) . . ?
C24 C23 C22' 120.9(2) . . ?
C27 C23 C22' 118.1(2) . . ?
C24 C23 C22 120.9(2) . . ?
C27 C23 C22 118.1(2) . . ?
C23 C24 C25 119.3(3) . . ?
C23 C24 C3' 123.2(3) . . ?
C25 C24 C3' 117.5(2) . . ?
C23 C24 C3 123.2(3) . . ?
C25 C24 C3 117.5(2) . . ?
O2 C25 O1 114.6(2) . . ?
O2 C25 C24 127.2(3) . . ?
O1 C25 C24 118.2(2) . . ?
O1 C26 C34 115.9(3) . . ?
O1 C26 C27 119.9(2) . . ?
C34 C26 C27 124.1(2) . . ?
C26 C27 C28 116.3(2) . . ?
C26 C27 C23 118.9(2) . . ?
C28 C27 C23 124.8(3) . . ?
C29 C28 C27 122.3(3) . . ?
C29 C28 H28 118.8 . . ?
C27 C28 H28 118.8 . . ?
C28 C29 C33 119.4(3) . . ?
C28 C29 C30 120.4(3) . . ?
C33 C29 C30 120.2(3) . . ?
C29 C30 C31 110.5(3) . . ?
C29 C30 H30A 109.6 . . ?
C31 C30 H30A 109.6 . . ?
C29 C30 H30B 109.6 . . ?
C31 C30 H30B 109.6 . . ?
H30A C30 H30B 108.1 . . ?
C32 C31 C30 108.2(3) . . ?
C32 C31 H31A 110.1 . . ?
C30 C31 H31A 110.1 . . ?
C32 C31 H31B 110.1 . . ?
C30 C31 H31B 110.1 . . ?
H31A C31 H31B 108.4 . . ?
N2 C32 C31 110.8(3) . . ?
N2 C32 H32A 109.5 . . ?
C31 C32 H32A 109.5 . . ?
N2 C32 H32B 109.5 . . ?
C31 C32 H32B 109.5 . . ?
H32A C32 H32B 108.1 . . ?
N2 C33 C34 120.0(3) . . ?
N2 C33 C29 120.2(2) . . ?
C34 C33 C29 119.8(2) . . ?
C26 C34 C33 118.0(3) . . ?
C26 C34 C35' 120.6(2) . . ?
C33 C34 C35' 121.4(2) . . ?
C26 C34 C35 120.6(2) . . ?
C33 C34 C35 121.4(2) . . ?
C34 C35 C36 111.4(3) . . ?
C34 C35 H35A 109.3 . . ?
C36 C35 H35A 109.3 . . ?
C34 C35 H35B 109.3 . . ?
C36 C35 H35B 109.3 . . ?
H35A C35 H35B 108.0 . . ?
C37 C36 C35 111.3(3) . . ?
C37 C36 H36A 109.4 . . ?
C35 C36 H36A 109.4 . . ?
C37 C36 H36B 109.4 . . ?
C35 C36 H36B 109.4 . . ?
H36A C36 H36B 108.0 . . ?
N2 C37 C36 111.8(3) . . ?
N2 C37 H37A 109.3 . . ?
C36 C37 H37A 109.3 . . ?
N2 C37 H37B 109.3 . . ?
C36 C37 H37B 109.3 . . ?
H37A C37 H37B 107.9 . . ?
C36' C35' C34 113.6(13) . . ?
C36' C35' H35C 108.8 . . ?
C34 C35' H35C 108.8 . . ?
C36' C35' H35D 108.8 . . ?
C34 C35' H35D 108.8 . . ?
H35C C35' H35D 107.7 . . ?
C35' C36' C37' 115.2(18) . . ?
C35' C36' H36C 108.5 . . ?
C37' C36' H36C 108.5 . . ?
C35' C36' H36D 108.5 . . ?
C37' C36' H36D 108.5 . . ?
H36C C36' H36D 107.5 . . ?
N2 C37' C36' 118.6(11) . . ?
N2 C37' H37C 107.7 . . ?
C36' C37' H37C 107.7 . . ?
N2 C37' H37D 107.7 . . ?
C36' C37' H37D 107.7 . . ?
H37C C37' H37D 107.1 . . ?

loop_
_geom_bond_atom_site_label_1
_geom_bond_atom_site_label_2
_geom_bond_distance
_geom_bond_site_symmetry_2
_geom_bond_publ_flag
O1 C26 1.376(3) . ?
O1 C25 1.383(3) . ?
O2 C25 1.215(3) . ?
N2 C33 1.388(3) . ?
N2 C37' 1.452(4) . ?
N2 C37 1.452(4) . ?
N2 C32 1.455(4) . ?
C1 C10 1.536(4) . ?
C1 C2 1.540(4) . ?
C1 H1A 0.9900 . ?
C1 H1B 0.9900 . ?
C2 C3' 1.530(5) . ?
C2 C3 1.530(5) . ?
C2 H2A 0.9900 . ?
C2 H2B 0.9900 . ?
C3 C4 1.537(5) . ?
C3 C24 1.539(4) . ?
C3 N1 1.547(6) . ?
N1 C21 1.449(7) . ?
N1 H1 0.900(13) . ?
C21 C22 1.508(7) . ?
C21 H21A 0.9900 . ?
C21 H21B 0.9900 . ?
C22 C23 1.510(4) . ?
C22 H22A 0.9900 . ?
C22 H22B 0.9900 . ?
C3' N1' 1.475(5) . ?
C3' C4 1.537(5) . ?
C3' C24 1.539(4) . ?
N1' C21' 1.470(8) . ?
N1' H1' 0.904(13) . ?
C21' C22' 1.562(7) . ?
C21' H21C 0.9900 . ?
C21' H21D 0.9900 . ?
C22' C23 1.510(4) . ?
C22' H22C 0.9900 . ?
C22' H22D 0.9900 . ?
C4 C5 1.534(4) . ?
C4 H4A 0.9900 . ?
C4 H4B 0.9900 . ?
C5 C6 1.526(5) . ?
C5 C10 1.536(4) . ?
C5 H5 1.0000 . ?
C6 C7 1.528(5) . ?
C6 H6A 0.9900 . ?
C6 H6B 0.9900 . ?
C7 C8 1.521(4) . ?
C7 H7A 0.9900 . ?
C7 H7B 0.9900 . ?
C8 C14 1.506(4) . ?
C8 C9 1.538(4) . ?
C8 H8 1.0000 . ?
C9 C11 1.526(4) . ?
C9 C10 1.550(4) . ?
C9 H9 1.0000 . ?
C10 C19 1.521(4) . ?
C11 C12 1.533(4) . ?
C11 H11A 0.9900 . ?
C11 H11B 0.9900 . ?
C12 C13 1.486(4) . ?
C12 H12A 0.9900 . ?
C12 H12B 0.9900 . ?
C13 C14 1.330(4) . ?
C13 C17 1.521(4) . ?
C14 C15 1.513(4) . ?
C15 C16 1.538(4) . ?
C15 H15A 0.9900 . ?
C15 H15B 0.9900 . ?
C16 C17 1.551(5) . ?
C16 H16A 0.9900 . ?
C16 H16B 0.9900 . ?
C17 C18' 1.519(5) . ?
C17 C20 1.535(5) . ?
C18' H18A 0.9800 . ?
C18' H18B 0.9800 . ?
C18' H18C 0.9800 . ?
C19 H19A 0.9800 . ?
C19 H19B 0.9800 . ?
C19 H19C 0.9800 . ?
C20 H20A 0.9800 . ?
C20 H20B 0.9800 . ?
C20 H20C 0.9800 . ?
C23 C24 1.356(4) . ?
C23 C27 1.443(4) . ?
C24 C25 1.457(4) . ?
C26 C34 1.387(4) . ?
C26 C27 1.392(4) . ?
C27 C28 1.404(4) . ?
C28 C29 1.377(4) . ?
C28 H28 0.9500 . ?
C29 C33 1.425(4) . ?
C29 C30 1.511(4) . ?
C30 C31 1.521(4) . ?
C30 H30A 0.9900 . ?
C30 H30B 0.9900 . ?
C31 C32 1.514(5) . ?
C31 H31A 0.9900 . ?
C31 H31B 0.9900 . ?
C32 H32A 0.9900 . ?
C32 H32B 0.9900 . ?
C33 C34 1.400(4) . ?
C34 C35' 1.503(4) . ?
C34 C35 1.503(4) . ?
C35 C36 1.506(4) . ?
C35 H35A 0.9900 . ?
C35 H35B 0.9900 . ?
C36 C37 1.492(5) . ?
C36 H36A 0.9900 . ?
C36 H36B 0.9900 . ?
C37 H37A 0.9900 . ?
C37 H37B 0.9900 . ?
C35' C36' 1.44(2) . ?
C35' H35C 0.9900 . ?
C35' H35D 0.9900 . ?
C36' C37' 1.49(2) . ?
C36' H36C 0.9900 . ?
C36' H36D 0.9900 . ?
C37' H37C 0.9900 . ?
C37' H37D 0.9900 . ?

loop_
_geom_torsion_atom_site_label_1
_geom_torsion_atom_site_label_2
_geom_torsion_atom_site_label_3
_geom_torsion_atom_site_label_4
_geom_torsion
_geom_torsion_site_symmetry_1
_geom_torsion_site_symmetry_2
_geom_torsion_site_symmetry_3
_geom_torsion_site_symmetry_4
_geom_torsion_publ_flag
C10 C1 C2 C3' -56.7(4) . . . . ?
C10 C1 C2 C3 -56.7(4) . . . . ?
C1 C2 C3 C4 48.5(4) . . . . ?
C1 C2 C3 C24 169.3(3) . . . . ?
C1 C2 C3 N1 -60.5(4) . . . . ?
C2 C3 N1 C21 -85.6(5) . . . . ?
C4 C3 N1 C21 157.5(4) . . . . ?
C24 C3 N1 C21 45.4(5) . . . . ?
C3 N1 C21 C22 -67.3(6) . . . . ?
N1 C21 C22 C23 50.3(6) . . . . ?
C1 C2 C3' N1' -77.3(3) . . . . ?
C1 C2 C3' C4 48.5(4) . . . . ?
C1 C2 C3' C24 169.3(3) . . . . ?
C2 C3' N1' C21' -167.8(4) . . . . ?
C4 C3' N1' C21' 76.6(5) . . . . ?
C24 C3' N1' C21' -53.6(5) . . . . ?
C3' N1' C21' C22' 67.4(6) . . . . ?
N1' C21' C22' C23 -46.5(6) . . . . ?
C2 C3 C4 C5 -49.3(4) . . . . ?
C24 C3 C4 C5 -171.9(2) . . . . ?
N1 C3 C4 C5 75.2(3) . . . . ?
N1' C3' C4 C5 57.1(4) . . . . ?
C2 C3' C4 C5 -49.3(4) . . . . ?
C24 C3' C4 C5 -171.9(2) . . . . ?
C3 C4 C5 C6 -175.4(3) . . . . ?
C3' C4 C5 C6 -175.4(3) . . . . ?
C3 C4 C5 C10 57.7(3) . . . . ?
C3' C4 C5 C10 57.7(3) . . . . ?
C4 C5 C6 C7 174.9(3) . . . . ?
C10 C5 C6 C7 -58.8(4) . . . . ?
C5 C6 C7 C8 57.5(4) . . . . ?
C6 C7 C8 C14 178.3(3) . . . . ?
C6 C7 C8 C9 -56.2(4) . . . . ?
C14 C8 C9 C11 -49.1(3) . . . . ?
C7 C8 C9 C11 -176.5(3) . . . . ?
C14 C8 C9 C10 -177.2(2) . . . . ?
C7 C8 C9 C10 55.4(3) . . . . ?
C2 C1 C10 C19 -62.1(4) . . . . ?
C2 C1 C10 C5 60.2(4) . . . . ?
C2 C1 C10 C9 177.1(3) . . . . ?
C6 C5 C10 C19 -67.1(3) . . . . ?
C4 C5 C10 C19 59.2(3) . . . . ?
C6 C5 C10 C1 173.4(3) . . . . ?
C4 C5 C10 C1 -60.3(3) . . . . ?
C6 C5 C10 C9 55.6(3) . . . . ?
C4 C5 C10 C9 -178.1(2) . . . . ?
C11 C9 C10 C19 -53.4(3) . . . . ?
C8 C9 C10 C19 71.1(3) . . . . ?
C11 C9 C10 C1 66.9(3) . . . . ?
C8 C9 C10 C1 -168.6(3) . . . . ?
C11 C9 C10 C5 -178.0(3) . . . . ?
C8 C9 C10 C5 -53.5(3) . . . . ?
C8 C9 C11 C12 64.1(4) . . . . ?
C10 C9 C11 C12 -169.2(3) . . . . ?
C9 C11 C12 C13 -44.5(4) . . . . ?
C11 C12 C13 C14 12.5(5) . . . . ?
C11 C12 C13 C17 -170.6(3) . . . . ?
C12 C13 C14 C8 -0.3(5) . . . . ?
C17 C13 C14 C8 -177.5(3) . . . . ?
C12 C13 C14 C15 178.6(3) . . . . ?
C17 C13 C14 C15 1.4(4) . . . . ?
C7 C8 C14 C13 145.6(3) . . . . ?
C9 C8 C14 C13 19.4(4) . . . . ?
C7 C8 C14 C15 -33.2(4) . . . . ?
C9 C8 C14 C15 -159.4(3) . . . . ?
C13 C14 C15 C16 14.9(3) . . . . ?
C8 C14 C15 C16 -166.1(3) . . . . ?
C14 C15 C16 C17 -24.6(3) . . . . ?
C14 C13 C17 C18' -136.4(3) . . . . ?
C12 C13 C17 C18' 46.4(4) . . . . ?
C14 C13 C17 C20 99.5(3) . . . . ?
C12 C13 C17 C20 -77.7(4) . . . . ?
C14 C13 C17 C16 -16.9(3) . . . . ?
C12 C13 C17 C16 166.0(3) . . . . ?
C15 C16 C17 C18' 146.6(3) . . . . ?
C15 C16 C17 C13 25.1(3) . . . . ?
C15 C16 C17 C20 -91.0(3) . . . . ?
C21' C22' C23 C24 15.4(4) . . . . ?
C21' C22' C23 C27 -166.0(3) . . . . ?
C21 C22 C23 C24 -14.3(5) . . . . ?
C21 C22 C23 C27 164.3(4) . . . . ?
C27 C23 C24 C25 -2.2(4) . . . . ?
C22' C23 C24 C25 176.4(3) . . . . ?
C22 C23 C24 C25 176.4(3) . . . . ?
C27 C23 C24 C3' 175.7(3) . . . . ?
C22' C23 C24 C3' -5.7(4) . . . . ?
C27 C23 C24 C3 175.7(3) . . . . ?
C22 C23 C24 C3 -5.7(4) . . . . ?
N1' C3' C24 C23 24.8(5) . . . . ?
C2 C3' C24 C23 126.1(3) . . . . ?
C4 C3' C24 C23 -112.3(3) . . . . ?
N1' C3' C24 C25 -157.2(3) . . . . ?
C2 C3' C24 C25 -55.9(3) . . . . ?
C4 C3' C24 C25 65.7(4) . . . . ?
C2 C3 C24 C23 126.1(3) . . . . ?
C4 C3 C24 C23 -112.3(3) . . . . ?
N1 C3 C24 C23 -9.1(4) . . . . ?
C2 C3 C24 C25 -55.9(3) . . . . ?
C4 C3 C24 C25 65.7(4) . . . . ?
N1 C3 C24 C25 168.8(3) . . . . ?
C26 O1 C25 O2 -174.5(2) . . . . ?
C26 O1 C25 C24 6.8(4) . . . . ?
C23 C24 C25 O2 178.3(3) . . . . ?
C3' C24 C25 O2 0.3(5) . . . . ?
C3 C24 C25 O2 0.3(5) . . . . ?
C23 C24 C25 O1 -3.2(4) . . . . ?
C3' C24 C25 O1 178.8(2) . . . . ?
C3 C24 C25 O1 178.8(2) . . . . ?
C25 O1 C26 C34 177.5(2) . . . . ?
C25 O1 C26 C27 -4.8(4) . . . . ?
O1 C26 C27 C28 -178.8(2) . . . . ?
C34 C26 C27 C28 -1.3(4) . . . . ?
O1 C26 C27 C23 -0.8(4) . . . . ?
C34 C26 C27 C23 176.7(3) . . . . ?
C24 C23 C27 C26 4.3(4) . . . . ?
C22' C23 C27 C26 -174.3(2) . . . . ?
C22 C23 C27 C26 -174.3(2) . . . . ?
C24 C23 C27 C28 -177.9(3) . . . . ?
C22' C23 C27 C28 3.5(4) . . . . ?
C22 C23 C27 C28 3.5(4) . . . . ?
C26 C27 C28 C29 0.0(4) . . . . ?
C23 C27 C28 C29 -177.9(3) . . . . ?
C27 C28 C29 C33 -0.3(4) . . . . ?
C27 C28 C29 C30 178.2(3) . . . . ?
C28 C29 C30 C31 154.4(3) . . . . ?
C33 C29 C30 C31 -27.1(4) . . . . ?
C29 C30 C31 C32 53.8(4) . . . . ?
C33 N2 C32 C31 40.6(4) . . . . ?
C37' N2 C32 C31 -164.4(3) . . . . ?
C37 N2 C32 C31 -164.4(3) . . . . ?
C30 C31 C32 N2 -61.2(3) . . . . ?
C37' N2 C33 C34 15.7(4) . . . . ?
C37 N2 C33 C34 15.7(4) . . . . ?
C32 N2 C33 C34 169.8(3) . . . . ?
C37' N2 C33 C29 -166.0(3) . . . . ?
C37 N2 C33 C29 -166.0(3) . . . . ?
C32 N2 C33 C29 -11.9(4) . . . . ?
C28 C29 C33 N2 -176.4(3) . . . . ?
C30 C29 C33 N2 5.0(4) . . . . ?
C28 C29 C33 C34 1.8(4) . . . . ?
C30 C29 C33 C34 -176.7(3) . . . . ?
O1 C26 C34 C33 -179.6(2) . . . . ?
C27 C26 C34 C33 2.8(4) . . . . ?
O1 C26 C34 C35' 2.6(4) . . . . ?
C27 C26 C34 C35' -174.9(3) . . . . ?
O1 C26 C34 C35 2.6(4) . . . . ?
C27 C26 C34 C35 -174.9(3) . . . . ?
N2 C33 C34 C26 175.3(3) . . . . ?
C29 C33 C34 C26 -3.0(4) . . . . ?
N2 C33 C34 C35' -6.9(4) . . . . ?
C29 C33 C34 C35' 174.8(3) . . . . ?
N2 C33 C34 C35 -6.9(4) . . . . ?
C29 C33 C34 C35 174.8(3) . . . . ?
C26 C34 C35 C36 -159.2(3) . . . . ?
C33 C34 C35 C36 23.1(4) . . . . ?
C34 C35 C36 C37 -46.7(4) . . . . ?
C33 N2 C37 C36 -40.4(4) . . . . ?
C32 N2 C37 C36 164.5(3) . . . . ?
C35 C36 C37 N2 55.8(4) . . . . ?
C26 C34 C35' C36' 157.0(16) . . . . ?
C33 C34 C35' C36' -20.7(16) . . . . ?
C34 C35' C36' C37' 38(3) . . . . ?
C33 N2 C37' C36' 3.4(17) . . . . ?
C32 N2 C37' C36' -151.7(17) . . . . ?
C35' C36' C37' N2 -31(3) . . . . ?
